data_7101565
loop_
_publ_author_name
I.Gural'skiy
P.V.Solntsev
H.Krautscheid
K.V.Domasevitch

_publ_section_title
;
Metal-organic frameworks exhibiting strong anion-pi interactions
;
_journal_issue 46
_journal_name_full 'Chemical Communications'
_journal_paper_doi 10.1039/b612660j
_journal_year 2006
_chemical_formula_moiety 'C6 H12 N4 O4 Zn, 2(N O3)'
_chemical_formula_sum 'C6 H12 N6 O10 Zn'
_chemical_formula_weight 393.59
_chemical_name_common 'Zinc Nitrate 1:1 Complex with Pyridazino(4,5-d)pyridazine'
_chemical_name_systematic
;
Zinc Nitrate 1:1 Complex with Pyridazino[4,5-d]pyridazine
;
_space_group_IT_number 2
_space_group_name_Hall '-P 1'
_space_group_name_H-M_alt 'P -1'
_symmetry_cell_setting triclinic
_symmetry_Int_Tables_number 2
_symmetry_space_group_name_H-M 'P -1'
_atom_sites_solution_hydrogens geom
_atom_sites_solution_primary direct
_atom_sites_solution_secondary difmap
_audit_creation_method SHELXL-97
_cell_angle_alpha 103.580(10)
_cell_angle_beta 103.119(10)
_cell_angle_gamma 109.693(10)
_cell_formula_units_Z 1
_cell_length_a 6.3661(7)
_cell_length_b 7.5923(9)
_cell_length_c 8.0357(9)
_cell_measurement_temperature 220(2)
_cell_volume 334.98(8)
_computing_cell_refinement 'IPDS Software (Stoe&Cie, 2000)'
_computing_data_collection 'IPDS Software (Stoe&Cie, 2000)'
_computing_data_reduction 'IPDS Software (Stoe&Cie, 2000)'
_computing_molecular_graphics 'Diamond 2.1e (Brandenburg, 1999)'
_computing_publication_material 'WinGX 1.700.00 (Farrugia, 1999)'
_computing_structure_refinement 'SHELXL-97 (Sheldrick, 1997)'
_computing_structure_solution 'SHELXS-97 (Sheldrick, 1997)'
_diffrn_ambient_temperature 220(2)
_diffrn_measured_fraction_theta_full 0.981
_diffrn_measured_fraction_theta_max 0.981
_diffrn_measurement_device_type 'Stoe Imaging Plate Diffraction system'
_diffrn_measurement_method '\f oscillation scans'
_diffrn_radiation_monochromator graphite
_diffrn_radiation_source 'fine-focus sealed tube'
_diffrn_radiation_type MoK\a
_diffrn_radiation_wavelength 0.71073
_diffrn_reflns_av_R_equivalents 0.0498
_diffrn_reflns_av_sigmaI/netI 0.0350
_diffrn_reflns_limit_h_max 8
_diffrn_reflns_limit_h_min -8
_diffrn_reflns_limit_k_max 10
_diffrn_reflns_limit_k_min -10
_diffrn_reflns_limit_l_max 10
_diffrn_reflns_limit_l_min -10
_diffrn_reflns_number 4307
_diffrn_reflns_theta_full 29.13
_diffrn_reflns_theta_max 29.13
_diffrn_reflns_theta_min 5.51
_diffrn_standards_decay_% 0
_exptl_absorpt_coefficient_mu 1.904
_exptl_absorpt_correction_T_max 0.7235
_exptl_absorpt_correction_T_min 0.6675
_exptl_absorpt_correction_type refdelf
_exptl_absorpt_process_details
;
(See: Walker, N. & Stuart, D. (1983) Acta Cryst. A39, 158-166)
;
_exptl_crystal_colour 'light yellow'
_exptl_crystal_density_diffrn 1.951
_exptl_crystal_density_method 'not measured'
_exptl_crystal_description block
_exptl_crystal_F_000 200
_exptl_crystal_size_max 0.22
_exptl_crystal_size_mid 0.20
_exptl_crystal_size_min 0.17
_refine_diff_density_max 0.517
_refine_diff_density_min -0.891
_refine_diff_density_rms 0.077
_refine_ls_extinction_method none
_refine_ls_goodness_of_fit_ref 1.086
_refine_ls_hydrogen_treatment constr
_refine_ls_matrix_type full
_refine_ls_number_parameters 106
_refine_ls_number_reflns 1771
_refine_ls_number_restraints 0
_refine_ls_restrained_S_all 1.086
_refine_ls_R_factor_all 0.0256
_refine_ls_R_factor_gt 0.0255
_refine_ls_shift/su_max 0.000
_refine_ls_shift/su_mean 0.000
_refine_ls_structure_factor_coef Fsqd
_refine_ls_weighting_details 'calc w=1/[\s^2^(Fo^2^)+(0.0350P)^2^+0.1298P] where P=(Fo^2^+2Fc^2^)/3'
_refine_ls_weighting_scheme calc
_refine_ls_wR_factor_gt 0.0675
_refine_ls_wR_factor_ref 0.0675
_reflns_number_gt 1757
_reflns_number_total 1771
_reflns_threshold_expression >2sigma(I)
_cod_data_source_file b612660j.txt
_cod_depositor_comments
;
The following automatic conversions were performed:
'_symmetry_cell_setting' value 'Triclinic' changed to 'triclinic'
according to '/home/saulius/struct/CIF-dictionaries/cif_core.dic'
dictionary named 'cif_core.dic' version 2.4.1 from 2010-06-29.

Automatic conversion script
Id: cif_fix_enum 1527 2010-12-29 10:47:43Z saulius 
;
_cod_database_code 7101565

loop_
_symmetry_equiv_pos_as_xyz
'x, y, z'
'-x, -y, -z'

loop_
_atom_site_label
_atom_site_type_symbol
_atom_site_fract_x
_atom_site_fract_y
_atom_site_fract_z
_atom_site_U_iso_or_equiv
_atom_site_adp_type
_atom_site_occupancy
_atom_site_symmetry_multiplicity
_atom_site_calc_flag
_atom_site_refinement_flags
Zn1 Zn 0.0000 0.0000 0.0000 0.01220(9) Uani 1 2 d S
O1 O 0.1480(2) -0.13050(17) -0.18411(14) 0.0187(2) Uani 1 1 d .
O2 O -0.24885(19) -0.28949(16) -0.03957(15) 0.0189(2) Uani 1 1 d .
O3 O -0.2442(2) -0.50659(18) 0.46248(17) 0.0237(2) Uani 1 1 d .
O4 O -0.0490(2) -0.23372(16) 0.42326(16) 0.0216(2) Uani 1 1 d .
O5 O -0.2390(2) -0.51022(17) 0.19216(15) 0.0221(2) Uani 1 1 d .
N1 N 0.2442(2) -0.01986(17) 0.20875(15) 0.0120(2) Uani 1 1 d .
N2 N 0.7375(2) 0.19872(17) 0.82700(16) 0.0146(2) Uani 1 1 d .
N3 N -0.1764(2) -0.41610(18) 0.36171(17) 0.0152(2) Uani 1 1 d .
C1 C 0.3532(2) 0.11956(19) 0.36921(18) 0.0119(2) Uani 1 1 d .
H1A H 0.3387 0.2412 0.3869 0.014 Uiso 1 1 calc R
C2 C 0.4923(2) 0.09067(18) 0.51629(17) 0.0109(2) Uani 1 1 d .
C3 C 0.6130(2) 0.23226(19) 0.69483(18) 0.0137(2) Uani 1 1 d .
H3A H 0.6026 0.3558 0.7187 0.016 Uiso 1 1 calc R
H1 H 0.0918 -0.1645 -0.2948 0.020 Uiso 1 1 d .
H2 H 0.1624 -0.2414 -0.1756 0.020 Uiso 1 1 d .
H3 H -0.4017 -0.3210 -0.0758 0.020 Uiso 1 1 d .
H4 H -0.2277 -0.3400 0.0435 0.020 Uiso 1 1 d .

loop_
_atom_site_aniso_label
_atom_site_aniso_U_11
_atom_site_aniso_U_22
_atom_site_aniso_U_33
_atom_site_aniso_U_23
_atom_site_aniso_U_13
_atom_site_aniso_U_12
Zn1 0.01226(13) 0.01274(13) 0.00977(12) 0.00379(8) 0.00105(8) 0.00476(9)
O1 0.0226(5) 0.0215(5) 0.0145(5) 0.0045(4) 0.0063(4) 0.0130(4)
O2 0.0170(5) 0.0166(5) 0.0199(5) 0.0089(4) 0.0028(4) 0.0037(4)
O3 0.0278(6) 0.0218(5) 0.0237(6) 0.0118(5) 0.0141(5) 0.0065(5)
O4 0.0242(5) 0.0135(5) 0.0240(5) 0.0040(4) 0.0118(4) 0.0032(4)
O5 0.0273(6) 0.0204(5) 0.0145(5) 0.0032(4) 0.0056(4) 0.0075(5)
N1 0.0127(5) 0.0128(5) 0.0113(5) 0.0047(4) 0.0034(4) 0.0062(4)
N2 0.0169(5) 0.0136(5) 0.0127(5) 0.0028(4) 0.0037(4) 0.0076(4)
N3 0.0139(5) 0.0157(5) 0.0169(6) 0.0053(4) 0.0065(4) 0.0062(4)
C1 0.0112(5) 0.0125(6) 0.0130(6) 0.0048(5) 0.0046(4) 0.0052(5)
C2 0.0103(5) 0.0116(6) 0.0103(5) 0.0032(4) 0.0031(4) 0.0045(5)
C3 0.0151(6) 0.0120(5) 0.0123(6) 0.0018(5) 0.0032(5) 0.0062(5)

loop_
_atom_type_symbol
_atom_type_description
_atom_type_scat_dispersion_real
_atom_type_scat_dispersion_imag
_atom_type_scat_source
C C 0.0033 0.0016 'International Tables Vol C Tables 4.2.6.8 and 6.1.1.4'
H H 0.0000 0.0000 'International Tables Vol C Tables 4.2.6.8 and 6.1.1.4'
N N 0.0061 0.0033 'International Tables Vol C Tables 4.2.6.8 and 6.1.1.4'
O O 0.0106 0.0060 'International Tables Vol C Tables 4.2.6.8 and 6.1.1.4'
Zn Zn 0.2839 1.4301 'International Tables Vol C Tables 4.2.6.8 and 6.1.1.4'

loop_
_geom_angle_atom_site_label_1
_geom_angle_atom_site_label_2
_geom_angle_atom_site_label_3
_geom_angle
_geom_angle_site_symmetry_1
_geom_angle_site_symmetry_3
N1 Zn1 N1 180.00(6) 2 .
N1 Zn1 O2 90.31(4) 2 2
N1 Zn1 O2 89.69(4) . 2
N1 Zn1 O2 89.69(4) 2 .
N1 Zn1 O2 90.31(4) . .
O2 Zn1 O2 180.0 2 .
N1 Zn1 O1 87.45(4) 2 2
N1 Zn1 O1 92.55(4) . 2
O2 Zn1 O1 89.71(5) 2 2
O2 Zn1 O1 90.29(5) . 2
N1 Zn1 O1 92.55(4) 2 .
N1 Zn1 O1 87.45(4) . .
O2 Zn1 O1 90.29(5) 2 .
O2 Zn1 O1 89.71(5) . .
O1 Zn1 O1 180.00(5) 2 .
C1 N1 N2 122.14(12) . 2_656
C1 N1 Zn1 122.57(9) . .
N2 N1 Zn1 114.90(9) 2_656 .
C3 N2 N1 118.41(12) . 2_656
O3 N3 O4 120.97(13) . .
O3 N3 O5 119.59(13) . .
O4 N3 O5 119.44(12) . .
N1 C1 C2 121.42(12) . .
C2 C2 C1 117.13(15) 2_656 .
C2 C2 C3 117.80(15) 2_656 .
C1 C2 C3 125.06(12) . .
N2 C3 C2 123.06(12) . .

loop_
_geom_bond_atom_site_label_1
_geom_bond_atom_site_label_2
_geom_bond_distance
_geom_bond_site_symmetry_2
Zn1 N1 2.0846(12) 2
Zn1 N1 2.0846(12) .
Zn1 O2 2.1303(11) 2
Zn1 O2 2.1303(11) .
Zn1 O1 2.1521(10) 2
Zn1 O1 2.1521(10) .
O3 N3 1.2385(16) .
O4 N3 1.2487(16) .
O5 N3 1.2768(16) .
N1 C1 1.3124(17) .
N1 N2 1.3708(16) 2_656
N2 C3 1.3045(18) .
N2 N1 1.3708(16) 2_656
C1 C2 1.4166(18) .
C2 C2 1.381(2) 2_656
C2 C3 1.4223(18) .
